data_1517703
loop_
_publ_author_name
'Hong-Lin Zhu'
'Jin-Li Qi'
'Jian-Li Lin'
'Wei Xu'
'Jiang Wu'
'Yue-Qing Zheng'

_publ_section_title
;
 Novel topological supramolecular architectures based on partially
 protonated butane-1,2,3,4-tetracarboxylato complexes: Synthesis,
 structures and magnetic properties
;
_journal_name_full
;
Inorganica Chimica Acta
;
_journal_page_first 49
_journal_page_last 57
_journal_volume 404
_journal_year 2013
_chemical_formula_moiety 'C32 H34 Cu N4 O13'
_chemical_formula_sum 'C32 H34 Cu N4 O13'
_chemical_formula_weight 746.17
_space_group_IT_number 2
_symmetry_cell_setting triclinic
_symmetry_space_group_name_Hall '-P 1'
_symmetry_space_group_name_H-M 'P -1'
_atom_sites_solution_hydrogens geom
_atom_sites_solution_primary direct
_atom_sites_solution_secondary difmap
_cell_angle_alpha 102.07(3)
_cell_angle_beta 95.86(3)
_cell_angle_gamma 112.31(3)
_cell_formula_units_Z 2
_cell_length_a 10.161(2)
_cell_length_b 10.377(2)
_cell_length_c 16.554(3)
_cell_measurement_reflns_used 12868
_cell_measurement_temperature 293(2)
_cell_measurement_theta_max 27.44
_cell_measurement_theta_min 3.04
_cell_volume 1547.0(7)
_computing_cell_refinement RAPID-AUTO
_computing_data_collection 'RAPID-AUTO (Rigaku, 1998)'
_computing_data_reduction 'CrystalStructure (Rigaku/MSC, 2004)'
_computing_molecular_graphics 'SHELXTL (Bruker, 1997)'
_computing_publication_material SHELXL-97
_computing_structure_refinement 'SHELXL-97 (Sheldrick, 2008)'
_computing_structure_solution 'SHELXS-97 (Sheldrick, 2008)'
_diffrn_ambient_temperature 293(2)
_diffrn_detector_area_resol_mean 0
_diffrn_measured_fraction_theta_full 0.989
_diffrn_measured_fraction_theta_max 0.989
_diffrn_measurement_device_type 'Rigaku R-AXIS RAPID'
_diffrn_measurement_method '\w scan'
_diffrn_radiation_monochromator graphite
_diffrn_radiation_source 'fine-focus sealed tube'
_diffrn_radiation_type MoK\a
_diffrn_radiation_wavelength 0.71073
_diffrn_reflns_av_R_equivalents 0.0201
_diffrn_reflns_av_sigmaI/netI 0.0262
_diffrn_reflns_limit_h_max 13
_diffrn_reflns_limit_h_min -13
_diffrn_reflns_limit_k_max 13
_diffrn_reflns_limit_k_min -13
_diffrn_reflns_limit_l_max 21
_diffrn_reflns_limit_l_min -21
_diffrn_reflns_number 15225
_diffrn_reflns_theta_full 27.44
_diffrn_reflns_theta_max 27.44
_diffrn_reflns_theta_min 3.04
_diffrn_standards_decay_% 0
_diffrn_standards_interval_time 0
_diffrn_standards_number 0
_exptl_absorpt_coefficient_mu 0.785
_exptl_absorpt_correction_T_max 0.822
_exptl_absorpt_correction_T_min 0.747
_exptl_absorpt_correction_type multi-scan
_exptl_absorpt_process_details 'ABSCOR (Higashi, 1995)'
_exptl_crystal_colour blue
_exptl_crystal_density_diffrn 1.602
_exptl_crystal_density_method 'not measured'
_exptl_crystal_description block
_exptl_crystal_F_000 774
_exptl_crystal_size_max 0.46
_exptl_crystal_size_mid 0.31
_exptl_crystal_size_min 0.25
_refine_diff_density_max 0.698
_refine_diff_density_min -0.690
_refine_diff_density_rms 0.073
_refine_ls_extinction_method none
_refine_ls_goodness_of_fit_ref 1.039
_refine_ls_hydrogen_treatment constr
_refine_ls_matrix_type full
_refine_ls_number_parameters 451
_refine_ls_number_reflns 6989
_refine_ls_number_restraints 0
_refine_ls_restrained_S_all 1.039
_refine_ls_R_factor_all 0.0383
_refine_ls_R_factor_gt 0.0332
_refine_ls_shift/su_max 0.003
_refine_ls_shift/su_mean 0.000
_refine_ls_structure_factor_coef Fsqd
_refine_ls_weighting_details 'calc w=1/[\s^2^(Fo^2^)+(0.0412P)^2^+1.7242P] where P=(Fo^2^+2Fc^2^)/3'
_refine_ls_weighting_scheme calc
_refine_ls_wR_factor_gt 0.0858
_refine_ls_wR_factor_ref 0.0891
_reflns_number_gt 6263
_reflns_number_total 6989
_reflns_threshold_expression >2sigma(I)
_cod_data_source_file ICA-2013-404-49-57-2.cif
_cod_data_source_block shx97-2
_cod_original_cell_volume 1547.1(5)
_cod_database_code 1517703

loop_
_symmetry_equiv_pos_as_xyz
'x, y, z'
'-x, -y, -z'

loop_
_atom_site_label
_atom_site_type_symbol
_atom_site_fract_x
_atom_site_fract_y
_atom_site_fract_z
_atom_site_U_iso_or_equiv
_atom_site_adp_type
_atom_site_occupancy
_atom_site_symmetry_multiplicity
_atom_site_calc_flag
_atom_site_refinement_flags
Cu Cu 0.95308(2) 0.99256(2) 0.738265(13) 0.01109(7) Uani 1 1 d .
N1 N 1.04607(16) 1.17782(17) 0.84596(10) 0.0137(3) Uani 1 1 d .
N2 N 1.01697(16) 0.90540(17) 0.82164(9) 0.0121(3) Uani 1 1 d .
N3 N 0.90811(16) 1.08428(16) 0.65120(9) 0.0111(3) Uani 1 1 d .
N4 N 1.14858(16) 1.04311(16) 0.69128(9) 0.0125(3) Uani 1 1 d .
O3 O 0.77123(14) 0.81422(14) 0.69526(8) 0.0148(3) Uani 1 1 d .
O4 O 0.64676(14) 0.92560(14) 0.76122(8) 0.0162(3) Uani 1 1 d .
C3 C 0.65733(19) 0.8150(2) 0.72027(11) 0.0128(3) Uani 1 1 d .
C4 C 0.52794(18) 0.66649(19) 0.70158(11) 0.0114(3) Uani 1 1 d .
H4A H 0.5194 0.6433 0.7558 0.014 Uiso 1 1 calc R
C2 C 0.55352(19) 0.5447(2) 0.64455(11) 0.0131(3) Uani 1 1 d .
H2A H 0.4617 0.4603 0.6250 0.016 Uiso 1 1 calc R
H2B H 0.5842 0.5749 0.5954 0.016 Uiso 1 1 calc R
C1 C 0.66522(19) 0.50035(19) 0.68503(11) 0.0134(3) Uani 1 1 d .
O1 O 0.74494(14) 0.46395(15) 0.63856(8) 0.0157(3) Uani 1 1 d .
O2 O 0.67079(15) 0.49647(16) 0.76041(8) 0.0189(3) Uani 1 1 d .
C6 C 0.38210(18) 0.67161(19) 0.66758(11) 0.0110(3) Uani 1 1 d .
H6A H 0.3840 0.7637 0.6990 0.013 Uiso 1 1 calc R
C5 C 0.37632(19) 0.6737(2) 0.57557(11) 0.0117(3) Uani 1 1 d .
O5 O 0.27659(14) 0.55558(14) 0.52168(8) 0.0156(3) Uani 1 1 d .
H5B H 0.2793 0.5555 0.4752 0.019 Uiso 1 1 d .
O6 O 0.46103(14) 0.77570(15) 0.55549(8) 0.0168(3) Uani 1 1 d .
C7 C 0.25297(19) 0.5507(2) 0.68410(11) 0.0124(3) Uani 1 1 d .
H7A H 0.2423 0.4587 0.6488 0.015 Uiso 1 1 calc R
H7B H 0.2733 0.5495 0.7424 0.015 Uiso 1 1 calc R
C8 C 0.11152(19) 0.5660(2) 0.66726(11) 0.0123(3) Uani 1 1 d .
O7 O 0.09728(15) 0.66167(15) 0.64120(9) 0.0173(3) Uani 1 1 d .
O8 O 0.00277(13) 0.46179(14) 0.68629(8) 0.0140(3) Uani 1 1 d .
H8B H -0.0655 0.4715 0.6750 0.017 Uiso 1 1 d .
C9 C 0.9981(2) 0.7681(2) 0.80687(12) 0.0151(4) Uani 1 1 d .
H9A H 0.9447 0.7041 0.7550 0.018 Uiso 1 1 calc R
C10 C 1.0561(2) 0.7169(2) 0.86704(12) 0.0191(4) Uani 1 1 d .
H10A H 1.0419 0.6204 0.8549 0.023 Uiso 1 1 calc R
C11 C 1.1341(2) 0.8102(2) 0.94405(12) 0.0186(4) Uani 1 1 d .
H11A H 1.1742 0.7776 0.9841 0.022 Uiso 1 1 calc R
C12 C 1.1530(2) 0.9556(2) 0.96192(11) 0.0146(4) Uani 1 1 d .
C13 C 1.2278(2) 1.0606(2) 1.04158(12) 0.0174(4) Uani 1 1 d .
H13A H 1.2675 1.0332 1.0847 0.021 Uiso 1 1 calc R
C14 C 1.2414(2) 1.1988(2) 1.05468(12) 0.0186(4) Uani 1 1 d .
H14A H 1.2898 1.2646 1.1068 0.022 Uiso 1 1 calc R
C15 C 1.1822(2) 1.2454(2) 0.98951(12) 0.0159(4) Uani 1 1 d .
C16 C 1.1909(2) 1.3866(2) 0.99981(13) 0.0215(4) Uani 1 1 d .
H16A H 1.2381 1.4567 1.0507 0.026 Uiso 1 1 calc R
C17 C 1.1290(2) 1.4197(2) 0.93411(14) 0.0226(4) Uani 1 1 d .
H17A H 1.1335 1.5126 0.9401 0.027 Uiso 1 1 calc R
C18 C 1.0585(2) 1.3124(2) 0.85743(13) 0.0179(4) Uani 1 1 d .
H18A H 1.0189 1.3371 0.8130 0.021 Uiso 1 1 calc R
C19 C 1.10785(19) 1.1447(2) 0.91130(11) 0.0129(3) Uani 1 1 d .
C20 C 1.09307(19) 0.9985(2) 0.89783(11) 0.0126(3) Uani 1 1 d .
C21 C 1.2670(2) 1.0222(2) 0.71275(12) 0.0151(4) Uani 1 1 d .
H21A H 1.2698 0.9749 0.7544 0.018 Uiso 1 1 calc R
C22 C 1.3883(2) 1.0688(2) 0.67483(12) 0.0180(4) Uani 1 1 d .
H22A H 1.4705 1.0546 0.6924 0.022 Uiso 1 1 calc R
C23 C 1.3843(2) 1.1352(2) 0.61189(12) 0.0167(4) Uani 1 1 d .
H23A H 1.4639 1.1668 0.5865 0.020 Uiso 1 1 calc R
C24 C 1.2584(2) 1.15561(19) 0.58582(11) 0.0132(3) Uani 1 1 d .
C25 C 1.2391(2) 1.2132(2) 0.51612(11) 0.0149(4) Uani 1 1 d .
H25A H 1.3134 1.2415 0.4865 0.018 Uiso 1 1 calc R
C26 C 1.1145(2) 1.2270(2) 0.49286(11) 0.0141(3) Uani 1 1 d .
H26A H 1.1039 1.2634 0.4470 0.017 Uiso 1 1 calc R
C27 C 0.9985(2) 1.18616(19) 0.53802(11) 0.0124(3) Uani 1 1 d .
C28 C 0.8661(2) 1.1966(2) 0.51613(11) 0.0143(4) Uani 1 1 d .
H28A H 0.8514 1.2354 0.4720 0.017 Uiso 1 1 calc R
C29 C 0.7587(2) 1.1489(2) 0.56085(12) 0.0152(4) Uani 1 1 d .
H29A H 0.6702 1.1539 0.5466 0.018 Uiso 1 1 calc R
C30 C 0.7831(2) 1.0927(2) 0.62795(11) 0.0137(3) Uani 1 1 d .
H30A H 0.7093 1.0602 0.6573 0.016 Uiso 1 1 calc R
C31 C 1.01474(19) 1.12918(18) 0.60657(11) 0.0112(3) Uani 1 1 d .
C32 C 1.14523(19) 1.11055(19) 0.62939(11) 0.0114(3) Uani 1 1 d .
O9 O 0.73409(18) 0.30261(19) 0.83067(10) 0.0309(4) Uani 1 1 d .
H9C H 0.7168 0.3549 0.8014 0.037 Uiso 1 1 d .
H9B H 0.6616 0.2767 0.8552 0.037 Uiso 1 1 d .
O10 O 0.42716(19) 0.42784(18) 0.83929(11) 0.0304(4) Uani 1 1 d .
H10B H 0.4065 0.3520 0.8470 0.037 Uiso 1 1 d .
H10C H 0.4976 0.4468 0.8148 0.037 Uiso 1 1 d .
O11 O 0.49563(19) 0.21582(17) 0.91060(10) 0.0295(4) Uani 1 1 d .
H11B H 0.5294 0.2466 0.9644 0.035 Uiso 1 1 d .
H11C H 0.4885 0.1248 0.8995 0.035 Uiso 1 1 d .
O12 O 0.39445(17) 0.68254(16) 0.91519(10) 0.0260(3) Uani 1 1 d .
H12B H 0.4021 0.6065 0.9014 0.031 Uiso 1 1 d .
H12C H 0.4067 0.7607 0.8996 0.031 Uiso 1 1 d .
O13 O 0.42988(16) 0.92104(16) 0.85276(9) 0.0208(3) Uani 1 1 d .
H13B H 0.4876 0.9231 0.8195 0.025 Uiso 1 1 d .
H13C H 0.4652 0.9889 0.8918 0.025 Uiso 1 1 d .

loop_
_atom_site_aniso_label
_atom_site_aniso_U_11
_atom_site_aniso_U_22
_atom_site_aniso_U_33
_atom_site_aniso_U_23
_atom_site_aniso_U_13
_atom_site_aniso_U_12
Cu 0.00953(11) 0.01423(12) 0.00981(11) 0.00451(8) 0.00030(8) 0.00494(8)
N1 0.0117(7) 0.0155(8) 0.0138(7) 0.0054(6) 0.0025(6) 0.0050(6)
N2 0.0104(7) 0.0158(8) 0.0109(7) 0.0044(6) 0.0026(5) 0.0057(6)
N3 0.0101(7) 0.0131(7) 0.0100(7) 0.0027(6) 0.0017(5) 0.0052(6)
N4 0.0109(7) 0.0139(7) 0.0122(7) 0.0033(6) 0.0011(6) 0.0052(6)
O3 0.0091(6) 0.0190(7) 0.0147(6) 0.0059(5) 0.0012(5) 0.0038(5)
O4 0.0152(6) 0.0167(7) 0.0127(6) 0.0020(5) 0.0022(5) 0.0037(5)
C3 0.0105(8) 0.0184(9) 0.0079(7) 0.0053(7) -0.0007(6) 0.0041(7)
C4 0.0085(8) 0.0160(9) 0.0091(7) 0.0044(6) 0.0006(6) 0.0044(6)
C2 0.0106(8) 0.0166(9) 0.0116(8) 0.0030(7) 0.0008(6) 0.0058(7)
C1 0.0093(8) 0.0143(9) 0.0138(8) 0.0033(7) 0.0000(6) 0.0028(7)
O1 0.0139(6) 0.0230(7) 0.0117(6) 0.0035(5) 0.0015(5) 0.0104(5)
O2 0.0199(7) 0.0285(8) 0.0133(6) 0.0088(6) 0.0047(5) 0.0133(6)
C6 0.0087(8) 0.0140(8) 0.0094(8) 0.0028(6) 0.0012(6) 0.0040(6)
C5 0.0084(8) 0.0169(9) 0.0122(8) 0.0042(7) 0.0013(6) 0.0080(7)
O5 0.0178(7) 0.0178(7) 0.0082(6) 0.0024(5) 0.0007(5) 0.0052(5)
O6 0.0126(6) 0.0218(7) 0.0158(6) 0.0094(5) 0.0021(5) 0.0047(5)
C7 0.0101(8) 0.0154(9) 0.0120(8) 0.0046(7) 0.0024(6) 0.0050(7)
C8 0.0117(8) 0.0164(9) 0.0078(7) 0.0019(6) 0.0014(6) 0.0054(7)
O7 0.0155(7) 0.0216(7) 0.0202(7) 0.0105(6) 0.0051(5) 0.0104(5)
O8 0.0077(6) 0.0170(6) 0.0175(6) 0.0055(5) 0.0016(5) 0.0050(5)
C9 0.0159(9) 0.0175(9) 0.0124(8) 0.0027(7) 0.0029(7) 0.0082(7)
C10 0.0248(10) 0.0181(10) 0.0190(9) 0.0059(8) 0.0040(8) 0.0134(8)
C11 0.0220(10) 0.0248(10) 0.0157(9) 0.0092(8) 0.0036(7) 0.0147(8)
C12 0.0122(8) 0.0209(9) 0.0124(8) 0.0060(7) 0.0028(7) 0.0076(7)
C13 0.0151(9) 0.0251(10) 0.0119(8) 0.0062(7) 0.0007(7) 0.0079(8)
C14 0.0143(9) 0.0240(10) 0.0115(8) 0.0009(7) -0.0010(7) 0.0045(7)
C15 0.0122(8) 0.0172(9) 0.0149(9) 0.0028(7) 0.0024(7) 0.0033(7)
C16 0.0201(10) 0.0173(10) 0.0190(9) -0.0005(8) 0.0002(8) 0.0028(8)
C17 0.0230(10) 0.0141(10) 0.0282(11) 0.0047(8) 0.0020(8) 0.0061(8)
C18 0.0157(9) 0.0176(9) 0.0218(10) 0.0086(8) 0.0022(7) 0.0072(7)
C19 0.0100(8) 0.0162(9) 0.0126(8) 0.0049(7) 0.0027(6) 0.0050(7)
C20 0.0106(8) 0.0165(9) 0.0109(8) 0.0039(7) 0.0025(6) 0.0057(7)
C21 0.0128(8) 0.0177(9) 0.0159(9) 0.0053(7) 0.0013(7) 0.0075(7)
C22 0.0114(9) 0.0217(10) 0.0213(9) 0.0044(8) 0.0011(7) 0.0086(7)
C23 0.0110(8) 0.0187(9) 0.0198(9) 0.0039(7) 0.0049(7) 0.0057(7)
C24 0.0125(8) 0.0117(8) 0.0132(8) 0.0010(7) 0.0024(7) 0.0038(7)
C25 0.0160(9) 0.0142(9) 0.0126(8) 0.0029(7) 0.0054(7) 0.0039(7)
C26 0.0173(9) 0.0130(9) 0.0104(8) 0.0027(6) 0.0026(7) 0.0046(7)
C27 0.0151(9) 0.0097(8) 0.0100(8) 0.0001(6) 0.0005(6) 0.0042(7)
C28 0.0181(9) 0.0145(9) 0.0106(8) 0.0031(7) -0.0004(7) 0.0080(7)
C29 0.0145(9) 0.0185(9) 0.0152(8) 0.0044(7) 0.0013(7) 0.0100(7)
C30 0.0115(8) 0.0162(9) 0.0137(8) 0.0034(7) 0.0029(7) 0.0064(7)
C31 0.0119(8) 0.0099(8) 0.0103(8) 0.0008(6) 0.0008(6) 0.0042(6)
C32 0.0108(8) 0.0110(8) 0.0106(8) 0.0011(6) 0.0007(6) 0.0039(6)
O9 0.0296(9) 0.0442(10) 0.0250(8) 0.0106(7) 0.0056(7) 0.0212(8)
O10 0.0349(9) 0.0340(9) 0.0374(9) 0.0189(7) 0.0209(7) 0.0219(7)
O11 0.0430(10) 0.0249(8) 0.0234(8) 0.0065(6) 0.0091(7) 0.0166(7)
O12 0.0276(8) 0.0222(8) 0.0323(8) 0.0124(6) 0.0060(7) 0.0121(6)
O13 0.0237(7) 0.0236(7) 0.0176(7) 0.0050(6) 0.0060(6) 0.0122(6)

loop_
_atom_type_symbol
_atom_type_description
_atom_type_scat_dispersion_real
_atom_type_scat_dispersion_imag
_atom_type_scat_source
C C 0.0033 0.0016 'International Tables Vol C Tables 4.2.6.8 and 6.1.1.4'
H H 0.0000 0.0000 'International Tables Vol C Tables 4.2.6.8 and 6.1.1.4'
N N 0.0061 0.0033 'International Tables Vol C Tables 4.2.6.8 and 6.1.1.4'
O O 0.0106 0.0060 'International Tables Vol C Tables 4.2.6.8 and 6.1.1.4'
Cu Cu 0.3201 1.2651 'International Tables Vol C Tables 4.2.6.8 and 6.1.1.4'

loop_
_geom_angle_atom_site_label_1
_geom_angle_atom_site_label_2
_geom_angle_atom_site_label_3
_geom_angle
N2 Cu O3 89.71(7)
N2 Cu N3 174.26(6)
O3 Cu N3 93.86(7)
N2 Cu N4 93.16(7)
O3 Cu N4 127.21(6)
N3 Cu N4 81.10(7)
N2 Cu N1 80.30(7)
O3 Cu N1 138.33(6)
N3 Cu N1 99.87(6)
N4 Cu N1 93.87(7)
C18 N1 C19 117.70(16)
C18 N1 Cu 132.25(13)
C19 N1 Cu 109.97(12)
C9 N2 C20 119.05(16)
C9 N2 Cu 125.26(13)
C20 N2 Cu 115.58(12)
C30 N3 C31 118.45(16)
C30 N3 Cu 126.96(13)
C31 N3 Cu 114.25(12)
C21 N4 C32 118.10(16)
C21 N4 Cu 131.53(13)
C32 N4 Cu 110.36(12)
C3 O3 Cu 117.84(12)
O4 C3 O3 124.55(17)
O4 C3 C4 119.34(16)
O3 C3 C4 116.04(16)
C2 C4 C3 112.75(15)
C2 C4 C6 112.24(14)
C3 C4 C6 112.03(15)
C2 C4 H4A 106.4
C3 C4 H4A 106.4
C6 C4 H4A 106.4
C1 C2 C4 115.64(15)
C1 C2 H2A 108.4
C4 C2 H2A 108.4
C1 C2 H2B 108.4
C4 C2 H2B 108.4
H2A C2 H2B 107.4
O2 C1 O1 123.61(17)
O2 C1 C2 118.95(16)
O1 C1 C2 117.40(16)
C5 C6 C7 115.08(15)
C5 C6 C4 108.32(14)
C7 C6 C4 111.20(15)
C5 C6 H6A 107.3
C7 C6 H6A 107.3
C4 C6 H6A 107.3
O6 C5 O5 124.43(17)
O6 C5 C6 121.33(16)
O5 C5 C6 114.21(16)
C5 O5 H5B 113.0
C8 C7 C6 113.66(15)
C8 C7 H7A 108.8
C6 C7 H7A 108.8
C8 C7 H7B 108.8
C6 C7 H7B 108.8
H7A C7 H7B 107.7
O7 C8 O8 123.64(17)
O7 C8 C7 124.68(17)
O8 C8 C7 111.67(15)
C8 O8 H8B 107.9
N2 C9 C10 121.96(17)
N2 C9 H9A 119.0
C10 C9 H9A 119.0
C11 C10 C9 119.55(18)
C11 C10 H10A 120.2
C9 C10 H10A 120.2
C10 C11 C12 119.57(18)
C10 C11 H11A 120.2
C12 C11 H11A 120.2
C20 C12 C11 117.27(17)
C20 C12 C13 118.73(17)
C11 C12 C13 124.00(17)
C14 C13 C12 120.93(18)
C14 C13 H13A 119.5
C12 C13 H13A 119.5
C13 C14 C15 121.20(17)
C13 C14 H14A 119.4
C15 C14 H14A 119.4
C19 C15 C16 117.20(18)
C19 C15 C14 119.01(18)
C16 C15 C14 123.77(18)
C17 C16 C15 119.32(18)
C17 C16 H16A 120.3
C15 C16 H16A 120.3
C16 C17 C18 119.57(19)
C16 C17 H17A 120.2
C18 C17 H17A 120.2
N1 C18 C17 122.76(18)
N1 C18 H18A 118.6
C17 C18 H18A 118.6
N1 C19 C15 123.43(17)
N1 C19 C20 116.93(16)
C15 C19 C20 119.64(17)
N2 C20 C12 122.58(17)
N2 C20 C19 116.91(16)
C12 C20 C19 120.49(17)
N4 C21 C22 122.47(18)
N4 C21 H21A 118.8
C22 C21 H21A 118.8
C23 C22 C21 119.40(18)
C23 C22 H22A 120.3
C21 C22 H22A 120.3
C22 C23 C24 119.60(18)
C22 C23 H23A 120.2
C24 C23 H23A 120.2
C32 C24 C23 116.87(17)
C32 C24 C25 119.34(17)
C23 C24 C25 123.73(17)
C26 C25 C24 121.04(17)
C26 C25 H25A 119.5
C24 C25 H25A 119.5
C25 C26 C27 120.89(17)
C25 C26 H26A 119.6
C27 C26 H26A 119.6
C28 C27 C31 117.50(17)
C28 C27 C26 123.35(17)
C31 C27 C26 119.13(17)
C29 C28 C27 119.21(17)
C29 C28 H28A 120.4
C27 C28 H28A 120.4
C28 C29 C30 119.77(17)
C28 C29 H29A 120.1
C30 C29 H29A 120.1
N3 C30 C29 122.38(17)
N3 C30 H30A 118.8
C29 C30 H30A 118.8
N3 C31 C27 122.67(16)
N3 C31 C32 117.48(16)
C27 C31 C32 119.79(16)
N4 C32 C24 123.47(17)
N4 C32 C31 116.75(16)
C24 C32 C31 119.73(16)
H9C O9 H9B 104.5
H10B O10 H10C 109.6
H11B O11 H11C 101.7
H12B O12 H12C 142.3
H13B O13 H13C 110.5

loop_
_geom_bond_atom_site_label_1
_geom_bond_atom_site_label_2
_geom_bond_distance
Cu N2 1.9823(16)
Cu O3 1.9825(17)
Cu N3 1.9903(16)
Cu N4 2.1263(17)
Cu N1 2.1473(19)
N1 C18 1.324(3)
N1 C19 1.365(2)
N2 C9 1.328(2)
N2 C20 1.359(2)
N3 C30 1.329(2)
N3 C31 1.364(2)
N4 C21 1.328(2)
N4 C32 1.361(2)
O3 C3 1.271(2)
O4 C3 1.253(2)
C3 C4 1.542(3)
C4 C2 1.535(3)
C4 C6 1.555(2)
C4 H4A 0.9800
C2 C1 1.523(2)
C2 H2A 0.9700
C2 H2B 0.9700
C1 O2 1.253(2)
C1 O1 1.276(2)
C6 C5 1.523(2)
C6 C7 1.529(2)
C6 H6A 0.9800
C5 O6 1.219(2)
C5 O5 1.319(2)
O5 H5B 0.7720
C7 C8 1.509(2)
C7 H7A 0.9700
C7 H7B 0.9700
C8 O7 1.212(2)
C8 O8 1.340(2)
O8 H8B 0.7488
C9 C10 1.401(3)
C9 H9A 0.9300
C10 C11 1.373(3)
C10 H10A 0.9300
C11 C12 1.408(3)
C11 H11A 0.9300
C12 C20 1.403(3)
C12 C13 1.439(3)
C13 C14 1.355(3)
C13 H13A 0.9300
C14 C15 1.437(3)
C14 H14A 0.9300
C15 C19 1.405(3)
C15 C16 1.407(3)
C16 C17 1.371(3)
C16 H16A 0.9300
C17 C18 1.408(3)
C17 H17A 0.9300
C18 H18A 0.9300
C19 C20 1.433(3)
C21 C22 1.407(3)
C21 H21A 0.9300
C22 C23 1.370(3)
C22 H22A 0.9300
C23 C24 1.414(3)
C23 H23A 0.9300
C24 C32 1.401(3)
C24 C25 1.435(3)
C25 C26 1.354(3)
C25 H25A 0.9300
C26 C27 1.435(3)
C26 H26A 0.9300
C27 C28 1.407(3)
C27 C31 1.408(2)
C28 C29 1.376(3)
C28 H28A 0.9300
C29 C30 1.400(3)
C29 H29A 0.9300
C30 H30A 0.9300
C31 C32 1.436(2)
O9 H9C 0.8518
O9 H9B 0.8580
O10 H10B 0.7751
O10 H10C 0.8367
O11 H11B 0.8646
O11 H11C 0.8964
O12 H12B 0.8096
O12 H12C 0.8701
O13 H13B 0.8421
O13 H13C 0.7829
